data_7214054
loop_
_publ_author_name
'Han, Min-Le'
'Chang, Xin-Hong'
'Feng, Xun'
'Ma, Lu-Fang'
'Wang, Li-Ya'

_publ_section_title
;
 Temperature and pH driven self-assembly of Zn(ii) coordination polymers:
 crystal structures, supramolecular isomerism, and photoluminescence
;
_journal_issue 9
_journal_name_full CrystEngComm
_journal_page_first 1687
_journal_paper_doi 10.1039/c3ce41968a
_journal_volume 16
_journal_year 2014
_chemical_formula_sum 'C25 H30 N6 O14 Zn2'
_chemical_formula_weight 769.29
_chemical_name_systematic
; 

?

;
_space_group_IT_number 15
_symmetry_cell_setting monoclinic
_symmetry_space_group_name_Hall '-C 2yc'
_symmetry_space_group_name_H-M 'C 1 2/c 1'
_atom_sites_solution_hydrogens geom
_atom_sites_solution_primary direct
_atom_sites_solution_secondary difmap
_audit_creation_method SHELXL-97
_cell_angle_alpha 90.00
_cell_angle_beta 101.765(3)
_cell_angle_gamma 90.00
_cell_formula_units_Z 4
_cell_length_a 17.257(4)
_cell_length_b 10.829(3)
_cell_length_c 17.134(4)
_cell_measurement_reflns_used 2591
_cell_measurement_temperature 296(2)
_cell_measurement_theta_max 25.50
_cell_measurement_theta_min 2.41
_cell_volume 3134.7(13)
_computing_cell_refinement 'Bruker SMART'
_computing_data_collection 'Bruker SMART'
_computing_data_reduction 'Bruker SAINT'
_computing_molecular_graphics 'Bruker SHELXTL'
_computing_publication_material 'Bruker SHELXTL'
_computing_structure_refinement 'SHELXL-97 (Sheldrick, 1997)'
_computing_structure_solution 'SHELXS-97 (Sheldrick, 1990)'
_diffrn_ambient_temperature 296(2)
_diffrn_measured_fraction_theta_full 0.998
_diffrn_measured_fraction_theta_max 0.998
_diffrn_measurement_device_type 'CCD area detector'
_diffrn_measurement_method 'phi and omega cans'
_diffrn_radiation_monochromator graphite
_diffrn_radiation_source 'fine-focus sealed tube'
_diffrn_radiation_type MoK\a
_diffrn_radiation_wavelength 0.71073
_diffrn_reflns_av_R_equivalents 0.0467
_diffrn_reflns_av_sigmaI/netI 0.0431
_diffrn_reflns_limit_h_max 20
_diffrn_reflns_limit_h_min -20
_diffrn_reflns_limit_k_max 13
_diffrn_reflns_limit_k_min -12
_diffrn_reflns_limit_l_max 20
_diffrn_reflns_limit_l_min -20
_diffrn_reflns_number 11549
_diffrn_reflns_theta_full 25.50
_diffrn_reflns_theta_max 25.50
_diffrn_reflns_theta_min 2.41
_exptl_absorpt_coefficient_mu 1.608
_exptl_absorpt_correction_T_max 0.7717
_exptl_absorpt_correction_T_min 0.6109
_exptl_absorpt_correction_type multi-scan
_exptl_absorpt_process_details sadabs
_exptl_crystal_colour colourless
_exptl_crystal_density_diffrn 1.630
_exptl_crystal_density_method 'not measured'
_exptl_crystal_description block
_exptl_crystal_F_000 1576
_exptl_crystal_size_max 0.34
_exptl_crystal_size_mid 0.26
_exptl_crystal_size_min 0.17
_refine_diff_density_max 0.425
_refine_diff_density_min -0.373
_refine_diff_density_rms 0.066
_refine_ls_extinction_method none
_refine_ls_goodness_of_fit_ref 1.041
_refine_ls_hydrogen_treatment mixed
_refine_ls_matrix_type full
_refine_ls_number_parameters 224
_refine_ls_number_reflns 2914
_refine_ls_number_restraints 4
_refine_ls_restrained_S_all 1.040
_refine_ls_R_factor_all 0.0507
_refine_ls_R_factor_gt 0.0360
_refine_ls_shift/su_max 0.001
_refine_ls_shift/su_mean 0.000
_refine_ls_structure_factor_coef Fsqd
_refine_ls_weighting_details 'calc w=1/[\s^2^(Fo^2^)+(0.0473P)^2^+1.1470P] where P=(Fo^2^+2Fc^2^)/3'
_refine_ls_weighting_scheme calc
_refine_ls_wR_factor_gt 0.0858
_refine_ls_wR_factor_ref 0.0946
_reflns_number_gt 2317
_reflns_number_total 2914
_reflns_threshold_expression >2sigma(I)
_cod_data_source_file c3ce41968a.txt
_cod_data_source_block 4
_cod_depositor_comments
;
The following automatic conversions were performed:

'_symmetry_cell_setting' value 'Monoclinic' changed to 'monoclinic'
according to
/usr/data/users/saulius/automatic-downloads/current/RSC/lib/dictionaries/cif_core.dic
dictionary named 'cif_core.dic' version 2.4.2 from 2011-04-26.

Automatic conversion script
Id: cif_fix_values 2281 2013-09-26 08:29:07Z andrius 
;
_cod_original_cell_volume 3134.6(13)
_cod_original_sg_symbol_H-M C2/c
_cod_database_code 7214054

loop_
_symmetry_equiv_pos_as_xyz
'x, y, z'
'-x, y, -z+1/2'
'x+1/2, y+1/2, z'
'-x+1/2, y+1/2, -z+1/2'
'-x, -y, -z'
'x, -y, z-1/2'
'-x+1/2, -y+1/2, -z'
'x+1/2, -y+1/2, z-1/2'

loop_
_atom_site_label
_atom_site_type_symbol
_atom_site_fract_x
_atom_site_fract_y
_atom_site_fract_z
_atom_site_U_iso_or_equiv
_atom_site_adp_type
_atom_site_occupancy
_atom_site_symmetry_multiplicity
_atom_site_calc_flag
_atom_site_refinement_flags
Zn1 Zn 0.435424(18) 0.51108(3) 0.88446(2) 0.03550(14) Uani 1 1 d .
O1 O 0.31288(12) 0.3479(2) 0.85153(14) 0.0516(6) Uani 1 1 d .
O2 O 0.34668(12) 0.49674(17) 0.93982(13) 0.0416(5) Uani 1 1 d .
O3 O 0.05682(13) 0.1253(2) 0.84272(14) 0.0549(6) Uani 1 1 d .
O4 O -0.00033(11) 0.14394(18) 0.94544(12) 0.0408(5) Uani 1 1 d .
O5 O 0.11349(14) 0.5289(2) 1.07932(16) 0.0638(7) Uani 1 1 d .
O6 O 0.37898(13) 0.5875(2) 0.78322(13) 0.0630(7) Uani 1 1 d .
H1W H 0.3322 0.6071 0.7872 0.094 Uiso 1 1 d R
H2W H 0.3980 0.6054 0.7426 0.094 Uiso 1 1 d R
O7 O 0.27366(13) 0.1634(2) 0.74229(15) 0.0667(7) Uani 1 1 d .
H3W H 0.2859 0.2346 0.7618 0.100 Uiso 1 1 d R
H4W H 0.2977 0.1693 0.7038 0.100 Uiso 1 1 d R
N1 N 0.49996(13) 0.3628(2) 0.86541(14) 0.0356(6) Uani 1 1 d .
N2 N 0.53438(15) 0.1768(2) 0.84030(15) 0.0411(6) Uani 1 1 d .
N3 N 0.60347(15) 0.2419(3) 0.85812(18) 0.0560(7) Uani 1 1 d .
C1 C 0.22504(15) 0.3944(2) 0.93792(16) 0.0315(6) Uani 1 1 d .
C2 C 0.17435(15) 0.2986(2) 0.90900(16) 0.0320(6) Uani 1 1 d .
H2 H 0.1863 0.2462 0.8701 0.038 Uiso 1 1 calc R
C3 C 0.10582(15) 0.2804(2) 0.93772(16) 0.0314(6) Uani 1 1 d .
C4 C 0.08763(16) 0.3585(3) 0.99524(17) 0.0355(7) Uani 1 1 d .
H4 H 0.0418 0.3460 1.0148 0.043 Uiso 1 1 calc R
C5 C 0.13816(18) 0.4558(3) 1.02381(18) 0.0403(7) Uani 1 1 d .
C6 C 0.20731(17) 0.4733(3) 0.99595(19) 0.0367(7) Uani 1 1 d .
H6A H 0.2416 0.5373 1.0159 0.044 Uiso 1 1 calc R
C7 C 0.29970(16) 0.4126(3) 0.90669(18) 0.0360(7) Uani 1 1 d .
C8 C 0.05110(17) 0.1762(3) 0.90587(18) 0.0373(7) Uani 1 1 d .
C9 C 0.1634(2) 0.6287(4) 1.1127(3) 0.0878(15) Uani 1 1 d .
H9A H 0.2134 0.5968 1.1404 0.132 Uiso 1 1 calc R
H9B H 0.1387 0.6736 1.1493 0.132 Uiso 1 1 calc R
H9C H 0.1717 0.6829 1.0708 0.132 Uiso 1 1 calc R
C10 C 0.47452(17) 0.2497(3) 0.84476(16) 0.0366(7) Uani 1 1 d .
H10 H 0.4218 0.2253 0.8348 0.044 Uiso 1 1 calc R
C11 C 0.57919(19) 0.3518(3) 0.8729(2) 0.0574(10) Uani 1 1 d .
H11 H 0.6137 0.4176 0.8874 0.069 Uiso 1 1 calc R
C12 C 0.5340(2) 0.0435(3) 0.8231(2) 0.0562(9) Uani 1 1 d D
H12A H 0.5859(8) 0.011(3) 0.843(2) 0.067 Uiso 1 1 d D
H12B H 0.5095(17) 0.006(3) 0.8625(17) 0.067 Uiso 1 1 d D
C13 C 0.4657(4) 0.0068(5) 0.7580(4) 0.0506(18) Uani 0.50 1 d PD
H13A H 0.4444 -0.0737 0.7638 0.061 Uiso 0.50 1 d PRD
H13B H 0.4236 0.0526 0.7734 0.061 Uiso 0.50 1 d PRD

loop_
_atom_site_aniso_label
_atom_site_aniso_U_11
_atom_site_aniso_U_22
_atom_site_aniso_U_33
_atom_site_aniso_U_23
_atom_site_aniso_U_13
_atom_site_aniso_U_12
Zn1 0.0291(2) 0.0362(2) 0.0444(2) -0.00929(15) 0.01504(15) -0.00702(14)
O1 0.0390(13) 0.0569(14) 0.0659(15) -0.0193(12) 0.0268(11) -0.0109(10)
O2 0.0299(11) 0.0462(13) 0.0517(13) -0.0065(10) 0.0155(9) -0.0153(9)
O3 0.0564(15) 0.0641(15) 0.0519(14) -0.0242(12) 0.0293(12) -0.0294(12)
O4 0.0369(11) 0.0454(12) 0.0451(12) -0.0076(9) 0.0200(10) -0.0184(9)
O5 0.0566(16) 0.0692(16) 0.0763(19) -0.0389(13) 0.0387(14) -0.0261(12)
O6 0.0447(13) 0.097(2) 0.0533(15) 0.0228(14) 0.0243(11) 0.0090(13)
O7 0.0519(15) 0.0742(17) 0.0778(18) -0.0222(14) 0.0225(13) -0.0160(13)
N1 0.0303(13) 0.0403(14) 0.0378(14) -0.0028(11) 0.0111(11) -0.0019(11)
N2 0.0433(15) 0.0407(15) 0.0407(14) 0.0027(11) 0.0119(12) 0.0078(12)
N3 0.0373(15) 0.0521(18) 0.078(2) -0.0011(15) 0.0111(14) 0.0063(14)
C1 0.0279(14) 0.0296(15) 0.0388(16) 0.0035(12) 0.0112(12) -0.0034(11)
C2 0.0307(15) 0.0299(15) 0.0376(16) 0.0006(12) 0.0122(12) -0.0042(12)
C3 0.0299(15) 0.0294(15) 0.0357(15) 0.0012(12) 0.0088(12) -0.0047(12)
C4 0.0310(15) 0.0401(16) 0.0390(17) -0.0012(13) 0.0153(13) -0.0099(13)
C5 0.0410(17) 0.0426(17) 0.0412(18) -0.0115(14) 0.0175(14) -0.0087(14)
C6 0.0322(16) 0.0335(16) 0.0453(18) -0.0049(13) 0.0103(13) -0.0118(12)
C7 0.0276(15) 0.0353(16) 0.0477(18) 0.0054(14) 0.0136(13) -0.0026(13)
C8 0.0321(16) 0.0389(17) 0.0426(18) -0.0021(14) 0.0114(13) -0.0076(13)
C9 0.087(3) 0.078(3) 0.111(4) -0.061(3) 0.050(3) -0.036(2)
C10 0.0328(16) 0.0401(17) 0.0386(16) 0.0007(13) 0.0113(13) 0.0025(13)
C11 0.0341(19) 0.053(2) 0.085(3) -0.0117(19) 0.0123(18) -0.0028(16)
C12 0.067(3) 0.0378(19) 0.065(3) 0.0101(17) 0.016(2) 0.0179(18)
C13 0.068(5) 0.028(3) 0.063(5) -0.005(3) 0.029(4) -0.008(3)

loop_
_atom_type_symbol
_atom_type_description
_atom_type_scat_dispersion_real
_atom_type_scat_dispersion_imag
_atom_type_scat_source
C C 0.0033 0.0016 'International Tables Vol C Tables 4.2.6.8 and 6.1.1.4'
H H 0.0000 0.0000 'International Tables Vol C Tables 4.2.6.8 and 6.1.1.4'
N N 0.0061 0.0033 'International Tables Vol C Tables 4.2.6.8 and 6.1.1.4'
O O 0.0106 0.0060 'International Tables Vol C Tables 4.2.6.8 and 6.1.1.4'
Zn Zn 0.2839 1.4301 'International Tables Vol C Tables 4.2.6.8 and 6.1.1.4'

loop_
_geom_angle_atom_site_label_1
_geom_angle_atom_site_label_2
_geom_angle_atom_site_label_3
_geom_angle
_geom_angle_site_symmetry_1
_geom_angle_site_symmetry_3
O2 Zn1 O4 102.15(8) . 3
O2 Zn1 O6 99.36(9) . .
O4 Zn1 O6 106.26(10) 3 .
O2 Zn1 N1 121.69(9) . .
O4 Zn1 N1 113.29(9) 3 .
O6 Zn1 N1 112.23(10) . .
C7 O2 Zn1 109.22(18) . .
C8 O4 Zn1 107.18(18) . 3_445
C5 O5 C9 117.9(3) . .
Zn1 O6 H1W 109.7 . .
Zn1 O6 H2W 127.4 . .
H1W O6 H2W 122.7 . .
H3W O7 H4W 96.7 . .
C10 N1 C11 102.5(3) . .
C10 N1 Zn1 127.95(19) . .
C11 N1 Zn1 129.5(2) . .
C10 N2 N3 109.7(2) . .
C10 N2 C12 128.9(3) . .
N3 N2 C12 121.3(3) . .
C11 N3 N2 102.4(3) . .
C2 C1 C6 120.1(2) . .
C2 C1 C7 119.7(2) . .
C6 C1 C7 120.2(2) . .
C1 C2 C3 120.2(3) . .
C1 C2 H2 119.9 . .
C3 C2 H2 119.9 . .
C4 C3 C2 120.0(2) . .
C4 C3 C8 120.1(2) . .
C2 C3 C8 119.8(2) . .
C3 C4 C5 119.8(2) . .
C3 C4 H4 120.1 . .
C5 C4 H4 120.1 . .
O5 C5 C6 124.8(3) . .
O5 C5 C4 114.9(3) . .
C6 C5 C4 120.3(3) . .
C5 C6 C1 119.5(3) . .
C5 C6 H6A 120.3 . .
C1 C6 H6A 120.3 . .
O1 C7 O2 123.2(3) . .
O1 C7 C1 120.2(3) . .
O2 C7 C1 116.6(3) . .
O3 C8 O4 122.2(3) . .
O3 C8 C3 119.8(3) . .
O4 C8 C3 118.0(3) . .
O5 C9 H9A 109.5 . .
O5 C9 H9B 109.5 . .
H9A C9 H9B 109.5 . .
O5 C9 H9C 109.5 . .
H9A C9 H9C 109.5 . .
H9B C9 H9C 109.5 . .
N2 C10 N1 110.4(3) . .
N2 C10 H10 124.8 . .
N1 C10 H10 124.8 . .
N3 C11 N1 114.9(3) . .
N3 C11 H11 122.5 . .
N1 C11 H11 122.5 . .
C13 C12 N2 117.4(4) 2_656 .
C13 C12 C13 50.9(5) 2_656 .
N2 C12 C13 112.3(3) . .
C13 C12 H12A 93(2) 2_656 .
N2 C12 H12A 109(2) . .
C13 C12 H12A 134(2) . .
C13 C12 H12B 130(2) 2_656 .
N2 C12 H12B 105(2) . .
C13 C12 H12B 91(2) . .
H12A C12 H12B 96.5(13) . .
C13 C13 C12 66.8(6) 2_656 2_656
C13 C13 C12 62.2(6) 2_656 .
C12 C13 C12 119.0(5) 2_656 .
C13 C13 H13A 114.6 2_656 .
C12 C13 H13A 115.2 2_656 .
C12 C13 H13A 115.0 . .
C13 C13 H13B 148.4 2_656 .
C12 C13 H13B 105.9 2_656 .
C12 C13 H13B 100.6 . .
H13A C13 H13B 96.5 . .

loop_
_geom_bond_atom_site_label_1
_geom_bond_atom_site_label_2
_geom_bond_distance
_geom_bond_site_symmetry_2
Zn1 O2 1.965(2) .
Zn1 O4 1.9794(19) 3
Zn1 O6 1.988(2) .
Zn1 N1 2.018(2) .
O1 C7 1.234(3) .
O2 C7 1.274(3) .
O3 C8 1.236(4) .
O4 C8 1.271(3) .
O4 Zn1 1.9793(19) 3_445
O5 C5 1.371(4) .
O5 C9 1.427(4) .
O6 H1W 0.8501 .
O6 H2W 0.8499 .
O7 H3W 0.8500 .
O7 H4W 0.8501 .
N1 C10 1.325(3) .
N1 C11 1.352(4) .
N2 C10 1.315(4) .
N2 N3 1.365(4) .
N2 C12 1.473(4) .
N3 C11 1.303(4) .
C1 C2 1.382(4) .
C1 C6 1.392(4) .
C1 C7 1.506(4) .
C2 C3 1.385(4) .
C2 H2 0.9300 .
C3 C4 1.383(4) .
C3 C8 1.500(4) .
C4 C5 1.391(4) .
C4 H4 0.9300 .
C5 C6 1.386(4) .
C6 H6A 0.9300 .
C9 H9A 0.9600 .
C9 H9B 0.9600 .
C9 H9C 0.9600 .
C10 H10 0.9300 .
C11 H11 0.9300 .
C12 C13 1.445(8) 2_656
C12 C13 1.501(8) .
C12 H12A 0.957(10) .
C12 H12B 0.958(10) .
C13 C13 1.268(14) 2_656
C13 C12 1.445(8) 2_656
C13 H13A 0.9601 .
C13 H13B 0.9600 .

loop_
_geom_hbond_atom_site_label_D
_geom_hbond_atom_site_label_H
_geom_hbond_atom_site_label_A
_geom_hbond_distance_DH
_geom_hbond_distance_HA
_geom_hbond_distance_DA
_geom_hbond_angle_DHA
_geom_hbond_site_symmetry_A
O7 H4W N3 0.85 2.32 3.109(4) 154.1 2_656
O7 H3W O1 0.85 1.95 2.727(3) 152.0 .
O6 H2W O3 0.85 1.80 2.651(3) 173.3 4_556
O6 H1W O7 0.85 1.89 2.708(3) 159.7 4_556

loop_
_geom_torsion_atom_site_label_1
_geom_torsion_atom_site_label_2
_geom_torsion_atom_site_label_3
_geom_torsion_atom_site_label_4
_geom_torsion
_geom_torsion_site_symmetry_1
_geom_torsion_site_symmetry_4
O4 Zn1 O2 C7 -179.68(18) 3 .
O6 Zn1 O2 C7 71.3(2) . .
N1 Zn1 O2 C7 -52.2(2) . .
O2 Zn1 N1 C10 39.8(3) . .
O4 Zn1 N1 C10 162.1(2) 3 .
O6 Zn1 N1 C10 -77.5(3) . .
O2 Zn1 N1 C11 -137.7(3) . .
O4 Zn1 N1 C11 -15.3(3) 3 .
O6 Zn1 N1 C11 105.0(3) . .
C10 N2 N3 C11 0.4(3) . .
C12 N2 N3 C11 -177.1(3) . .
C6 C1 C2 C3 -0.2(4) . .
C7 C1 C2 C3 179.5(2) . .
C1 C2 C3 C4 0.3(4) . .
C1 C2 C3 C8 179.9(3) . .
C2 C3 C4 C5 0.4(4) . .
C8 C3 C4 C5 -179.2(3) . .
C9 O5 C5 C6 -1.7(5) . .
C9 O5 C5 C4 178.5(3) . .
C3 C4 C5 O5 178.6(3) . .
C3 C4 C5 C6 -1.2(5) . .
O5 C5 C6 C1 -178.4(3) . .
C4 C5 C6 C1 1.4(5) . .
C2 C1 C6 C5 -0.7(4) . .
C7 C1 C6 C5 179.7(3) . .
Zn1 O2 C7 O1 3.8(4) . .
Zn1 O2 C7 C1 -176.02(19) . .
C2 C1 C7 O1 5.2(4) . .
C6 C1 C7 O1 -175.2(3) . .
C2 C1 C7 O2 -175.0(3) . .
C6 C1 C7 O2 4.6(4) . .
Zn1 O4 C8 O3 -2.2(4) 3_445 .
Zn1 O4 C8 C3 177.5(2) 3_445 .
C4 C3 C8 O3 163.0(3) . .
C2 C3 C8 O3 -16.6(4) . .
C4 C3 C8 O4 -16.7(4) . .
C2 C3 C8 O4 163.8(3) . .
N3 N2 C10 N1 -0.3(3) . .
C12 N2 C10 N1 177.0(3) . .
C11 N1 C10 N2 0.0(3) . .
Zn1 N1 C10 N2 -178.00(19) . .
N2 N3 C11 N1 -0.5(4) . .
C10 N1 C11 N3 0.3(4) . .
Zn1 N1 C11 N3 178.3(2) . .
C10 N2 C12 C13 97.3(5) . 2_656
N3 N2 C12 C13 -85.7(5) . 2_656
C10 N2 C12 C13 41.0(5) . .
N3 N2 C12 C13 -142.0(4) . .
N2 C12 C13 C13 108.0(3) . 2_656
C13 C12 C13 C12 -36.8(6) 2_656 2_656
N2 C12 C13 C12 71.2(5) . 2_656
